data_8105686
loop_
_publ_author_name
'Cuihong, Zhang'
'Yuan, Ge'
'Xiaoping, Huo'
'Liguo, Yang'
'Xin, Li'
'Zongcheng, Miao'

_publ_section_title
;
 Crystal structure of
 chlorido-(6,6&#x2032;-((1,2-phenylenebis(azanylylidene))bis(methanylylidene))bis(3-methoxyphenolato)-\k4
 O,N,N&#x2032;,O&#x2032;)iron(III), C22H18ClN2FeO4
;
_journal_issue 3
_journal_name_full 'Zeitschrift f\"ur Kristallographie - New Crystal Structures'
_journal_page_first 475
_journal_page_last 476
_journal_paper_doi 10.1515/ncrs-2018-0480
_journal_volume 234
_journal_year 2019
_chemical_formula_sum 'C22 H18 Cl Fe N2 O4'
_chemical_formula_weight 465.68
_space_group_crystal_system monoclinic
_space_group_IT_number 14
_space_group_name_Hall '-P 2ybc'
_space_group_name_H-M_alt 'P 1 21/c 1'
_atom_sites_solution_hydrogens geom
_cell_angle_alpha 90
_cell_angle_beta 103.1570(10)
_cell_angle_gamma 90
_cell_formula_units_Z 4
_cell_length_a 7.0779(6)
_cell_length_b 19.0203(16)
_cell_length_c 14.7233(12)
_cell_measurement_reflns_used 9918
_cell_measurement_temperature 296(2)
_cell_measurement_theta_max 28.24
_cell_measurement_theta_min 3.04
_cell_volume 1930.1(3)
_computing_structure_refinement 'SHELXL-2014/7 (Sheldrick, 2014)'
_diffrn_ambient_temperature 296(2)
_diffrn_measured_fraction_theta_full 0.997
_diffrn_measured_fraction_theta_max 0.997
_diffrn_measurement_device_type 'Bruker APEX-II CCD'
_diffrn_measurement_method '\f and \w scans'
_diffrn_radiation_type MoK\a
_diffrn_radiation_wavelength 0.71073
_diffrn_reflns_av_R_equivalents 0.0367
_diffrn_reflns_av_unetI/netI 0.0215
_diffrn_reflns_Laue_measured_fraction_full 0.997
_diffrn_reflns_Laue_measured_fraction_max 0.997
_diffrn_reflns_limit_h_max 8
_diffrn_reflns_limit_h_min -6
_diffrn_reflns_limit_k_max 20
_diffrn_reflns_limit_k_min -22
_diffrn_reflns_limit_l_max 17
_diffrn_reflns_limit_l_min -17
_diffrn_reflns_number 16943
_diffrn_reflns_point_group_measured_fraction_full 0.997
_diffrn_reflns_point_group_measured_fraction_max 0.997
_diffrn_reflns_theta_full 25.009
_diffrn_reflns_theta_max 25.009
_diffrn_reflns_theta_min 3.514
_exptl_absorpt_coefficient_mu 0.954
_exptl_absorpt_correction_T_max 0.7456
_exptl_absorpt_correction_T_min 0.5291
_exptl_absorpt_correction_type multi-scan
_exptl_absorpt_process_details sadabs
_exptl_crystal_colour red
_exptl_crystal_density_diffrn 1.603
_exptl_crystal_description block
_exptl_crystal_F_000 956
_exptl_crystal_size_max 0.10
_exptl_crystal_size_mid 0.08
_exptl_crystal_size_min 0.06
_refine_diff_density_max 0.281
_refine_diff_density_min -0.375
_refine_diff_density_rms 0.068
_refine_ls_extinction_coef .
_refine_ls_extinction_method none
_refine_ls_goodness_of_fit_ref 0.953
_refine_ls_hydrogen_treatment constr
_refine_ls_matrix_type full
_refine_ls_number_parameters 273
_refine_ls_number_reflns 3395
_refine_ls_number_restraints 0
_refine_ls_restrained_S_all 0.953
_refine_ls_R_factor_all 0.0299
_refine_ls_R_factor_gt 0.0278
_refine_ls_shift/su_max 0.001
_refine_ls_shift/su_mean 0.000
_refine_ls_structure_factor_coef Fsqd
_refine_ls_weighting_details 'w=1/[\s^2^(Fo^2^)+(0.0919P)^2^+0.2028P] where P=(Fo^2^+2Fc^2^)/3'
_refine_ls_weighting_scheme calc
_refine_ls_wR_factor_gt 0.1000
_refine_ls_wR_factor_ref 0.1037
_reflns_Friedel_coverage 0.000
_reflns_Friedel_fraction_full .
_reflns_Friedel_fraction_max .
_reflns_number_gt 3162
_reflns_number_total 3395
_reflns_threshold_expression 'I > 2\s(I)'
_cod_data_source_file suppl_ncrs-2018-0480_suppl.cif
_cod_data_source_block 123_a
_cod_original_sg_symbol_H-M 'P 21/c'
_cod_database_code 8105686
_shelx_space_group_comment
;
The symmetry employed for this shelxl refinement is uniquely defined
by the following loop, which should always be used as a source of
symmetry information in preference to the above space-group names.
They are only intended as comments.
;
_shelx_estimated_absorpt_t_min 0.529
_shelx_estimated_absorpt_t_max 0.746

loop_
_space_group_symop_operation_xyz
'x, y, z'
'-x, y+1/2, -z+1/2'
'-x, -y, -z'
'x, -y-1/2, z-1/2'

loop_
_atom_site_label
_atom_site_type_symbol
_atom_site_fract_x
_atom_site_fract_y
_atom_site_fract_z
_atom_site_U_iso_or_equiv
_atom_site_adp_type
_atom_site_occupancy
_atom_site_site_symmetry_order
_atom_site_calc_flag
_atom_site_refinement_flags_posn
_atom_site_refinement_flags_adp
_atom_site_refinement_flags_occupancy
_atom_site_disorder_assembly
_atom_site_disorder_group
Fe01 Fe 0.30499(3) 0.57403(2) 0.27829(2) 0.02516(13) Uani 1 1 d . . . . .
Cl1 Cl 0.05650(7) 0.53806(3) 0.33751(3) 0.04211(16) Uani 1 1 d . . . . .
O1 O 0.1978(2) 0.62039(6) 0.16391(8) 0.0355(3) Uani 1 1 d . . . . .
O2 O 0.39310(19) 0.65994(6) 0.33831(8) 0.0326(3) Uani 1 1 d . . . . .
O3 O 0.5999(2) 0.82894(7) 0.56774(9) 0.0395(3) Uani 1 1 d . . . . .
O4 O 0.0069(2) 0.68963(8) -0.15386(9) 0.0467(4) Uani 1 1 d . . . . .
N1 N 0.3720(2) 0.49066(7) 0.19842(10) 0.0287(3) Uani 1 1 d . . . . .
N2 N 0.5473(2) 0.52629(7) 0.36698(9) 0.0272(3) Uani 1 1 d . . . . .
C1 C -0.0276(4) 0.75961(12) -0.12720(15) 0.0496(5) Uani 1 1 d . . . . .
H1A H -0.1416 0.7605 -0.1022 0.074 Uiso 1 1 calc R U . . .
H1B H -0.0465 0.7898 -0.1807 0.074 Uiso 1 1 calc R U . . .
H1C H 0.0819 0.7757 -0.0807 0.074 Uiso 1 1 calc R U . . .
C2 C 0.0729(3) 0.64183(10) -0.08579(12) 0.0338(4) Uani 1 1 d . . . . .
C3 C 0.1279(3) 0.57662(10) -0.11636(13) 0.0392(5) Uani 1 1 d . . . . .
H3 H 0.1102 0.5672 -0.1797 0.047 Uiso 1 1 calc R U . . .
C4 C 0.2072(3) 0.52757(10) -0.05215(13) 0.0379(4) Uani 1 1 d . . . . .
H4 H 0.2438 0.4846 -0.0728 0.045 Uiso 1 1 calc R U . . .
C5 C 0.2367(3) 0.53915(9) 0.04547(12) 0.0300(4) Uani 1 1 d . . . . .
C6 C 0.1750(2) 0.60472(9) 0.07536(11) 0.0283(4) Uani 1 1 d . . . . .
C7 C 0.0903(3) 0.65471(9) 0.00871(12) 0.0307(4) Uani 1 1 d . . . . .
H7 H 0.0454 0.6969 0.0278 0.037 Uiso 1 1 calc R U . . .
C8 C 0.3308(3) 0.48723(9) 0.10735(12) 0.0309(4) Uani 1 1 d . . . . .
H8 H 0.3673 0.4464 0.0810 0.037 Uiso 1 1 calc R U . . .
C9 C 0.4780(3) 0.43609(9) 0.25215(12) 0.0289(4) Uani 1 1 d . . . . .
C10 C 0.4900(3) 0.36671(9) 0.22252(13) 0.0365(4) Uani 1 1 d . . . . .
H10 H 0.4186 0.3528 0.1642 0.044 Uiso 1 1 calc R U . . .
C11 C 0.6062(3) 0.31909(9) 0.27887(14) 0.0404(5) Uani 1 1 d . . . . .
H11 H 0.6160 0.2733 0.2582 0.049 Uiso 1 1 calc R U . . .
C12 C 0.7093(3) 0.33910(10) 0.36680(15) 0.0405(5) Uani 1 1 d . . . . .
H12 H 0.7895 0.3067 0.4044 0.049 Uiso 1 1 calc R U . . .
C13 C 0.6943(3) 0.40662(10) 0.39921(13) 0.0358(4) Uani 1 1 d . . . . .
H13 H 0.7616 0.4192 0.4589 0.043 Uiso 1 1 calc R U . . .
C14 C 0.5787(3) 0.45552(9) 0.34265(12) 0.0283(4) Uani 1 1 d . . . . .
C15 C 0.6568(3) 0.55485(9) 0.44059(11) 0.0295(4) Uani 1 1 d . . . . .
H15 H 0.7550 0.5272 0.4758 0.035 Uiso 1 1 calc R U . . .
C17 C 0.5070(2) 0.67526(8) 0.41997(11) 0.0265(4) Uani 1 1 d . . . . .
C18 C 0.5013(3) 0.74255(9) 0.45586(11) 0.0286(4) Uani 1 1 d . . . . .
H18 H 0.4167 0.7756 0.4222 0.034 Uiso 1 1 calc R U . . .
C19 C 0.6197(3) 0.76134(9) 0.54122(12) 0.0305(4) Uani 1 1 d . . . . .
C16 C 0.6390(2) 0.62523(9) 0.47203(11) 0.0280(4) Uani 1 1 d . . . . .
C20 C 0.7508(3) 0.71299(10) 0.59292(12) 0.0346(4) Uani 1 1 d . . . . .
H20 H 0.8311 0.7256 0.6498 0.042 Uiso 1 1 calc R U . . .
C21 C 0.7577(3) 0.64644(9) 0.55736(12) 0.0334(4) Uani 1 1 d . . . . .
H21 H 0.8446 0.6142 0.5913 0.040 Uiso 1 1 calc R U . . .
C22 C 0.6944(3) 0.84893(10) 0.66067(13) 0.0403(4) Uani 1 1 d . . . . .
H22A H 0.6531 0.8184 0.7044 0.061 Uiso 1 1 calc R U . . .
H22B H 0.6611 0.8966 0.6717 0.061 Uiso 1 1 calc R U . . .
H22C H 0.8324 0.8452 0.6683 0.061 Uiso 1 1 calc R U . . .

loop_
_atom_site_aniso_label
_atom_site_aniso_U_11
_atom_site_aniso_U_22
_atom_site_aniso_U_33
_atom_site_aniso_U_23
_atom_site_aniso_U_13
_atom_site_aniso_U_12
Fe01 0.0246(2) 0.02531(19) 0.02557(19) -0.00033(8) 0.00574(12) 0.00287(8)
Cl1 0.0331(3) 0.0489(3) 0.0481(3) 0.0050(2) 0.0171(2) -0.0009(2)
O1 0.0444(8) 0.0348(7) 0.0259(6) -0.0002(5) 0.0051(5) 0.0108(6)
O3 0.0447(8) 0.0315(7) 0.0378(7) -0.0076(5) -0.0001(6) 0.0056(6)
O4 0.0533(9) 0.0542(8) 0.0303(6) 0.0086(6) 0.0049(6) 0.0040(7)
O2 0.0367(7) 0.0271(6) 0.0298(6) 0.0000(5) -0.0013(5) 0.0024(5)
N2 0.0256(8) 0.0248(7) 0.0319(7) 0.0008(5) 0.0082(6) 0.0038(6)
N1 0.0284(8) 0.0260(7) 0.0325(7) -0.0013(6) 0.0086(6) 0.0012(6)
C15 0.0254(9) 0.0278(8) 0.0351(9) 0.0039(7) 0.0064(7) 0.0046(7)
C14 0.0259(9) 0.0245(8) 0.0373(9) 0.0010(7) 0.0126(7) 0.0010(7)
C5 0.0273(9) 0.0314(9) 0.0319(8) -0.0026(7) 0.0078(7) -0.0046(7)
C4 0.0412(11) 0.0385(10) 0.0357(9) -0.0090(8) 0.0124(8) -0.0052(8)
C6 0.0234(9) 0.0336(9) 0.0279(8) -0.0032(7) 0.0059(6) -0.0036(7)
C8 0.0310(10) 0.0271(8) 0.0368(9) -0.0062(7) 0.0125(7) -0.0013(7)
C19 0.0295(9) 0.0298(9) 0.0329(8) -0.0009(7) 0.0087(7) -0.0017(7)
C16 0.0246(9) 0.0280(8) 0.0315(8) -0.0002(7) 0.0068(7) 0.0007(7)
C20 0.0314(10) 0.0375(10) 0.0316(9) -0.0034(7) 0.0002(7) 0.0009(8)
C13 0.0340(10) 0.0316(9) 0.0411(10) 0.0026(8) 0.0071(8) 0.0032(8)
C18 0.0280(9) 0.0269(8) 0.0303(8) 0.0031(6) 0.0056(7) 0.0031(7)
C9 0.0265(9) 0.0246(8) 0.0384(9) 0.0018(7) 0.0136(7) 0.0021(7)
C3 0.0419(12) 0.0490(12) 0.0271(9) -0.0064(7) 0.0090(8) -0.0074(8)
C10 0.0424(11) 0.0287(9) 0.0405(10) -0.0038(7) 0.0138(8) -0.0008(8)
C2 0.0281(10) 0.0439(10) 0.0280(8) 0.0038(7) 0.0035(7) -0.0061(8)
C17 0.0231(8) 0.0281(8) 0.0288(8) 0.0027(6) 0.0069(7) -0.0020(7)
C21 0.0290(10) 0.0340(9) 0.0348(9) 0.0022(7) 0.0021(7) 0.0039(7)
C7 0.0298(10) 0.0319(9) 0.0301(8) -0.0002(7) 0.0058(7) -0.0010(7)
C11 0.0470(12) 0.0242(8) 0.0541(11) -0.0011(8) 0.0196(10) 0.0029(8)
C22 0.0454(12) 0.0375(10) 0.0369(9) -0.0091(8) 0.0069(8) -0.0012(9)
C12 0.0408(11) 0.0296(9) 0.0527(11) 0.0094(8) 0.0142(9) 0.0101(8)
C1 0.0486(13) 0.0551(13) 0.0437(11) 0.0163(9) 0.0079(10) 0.0120(10)

loop_
_atom_type_symbol
_atom_type_description
_atom_type_scat_dispersion_real
_atom_type_scat_dispersion_imag
_atom_type_scat_source
C C 0.0033 0.0016 'International Tables Vol C Tables 4.2.6.8 and 6.1.1.4'
H H 0.0000 0.0000 'International Tables Vol C Tables 4.2.6.8 and 6.1.1.4'
N N 0.0061 0.0033 'International Tables Vol C Tables 4.2.6.8 and 6.1.1.4'
O O 0.0106 0.0060 'International Tables Vol C Tables 4.2.6.8 and 6.1.1.4'
Fe Fe 0.3463 0.8444 'International Tables Vol C Tables 4.2.6.8 and 6.1.1.4'
Cl Cl 0.1484 0.1585 'International Tables Vol C Tables 4.2.6.8 and 6.1.1.4'

loop_
_geom_angle_atom_site_label_1
_geom_angle_atom_site_label_2
_geom_angle_atom_site_label_3
_geom_angle
_geom_angle_site_symmetry_1
_geom_angle_site_symmetry_3
O2 Fe01 O1 92.05(5) . .
O2 Fe01 N1 145.41(6) . .
O1 Fe01 N1 87.10(5) . .
O2 Fe01 N2 87.00(5) . .
O1 Fe01 N2 148.53(6) . .
N1 Fe01 N2 76.42(5) . .
O2 Fe01 Cl1 106.62(4) . .
O1 Fe01 Cl1 107.24(4) . .
N1 Fe01 Cl1 106.61(4) . .
N2 Fe01 Cl1 103.13(4) . .
C6 O1 Fe01 135.25(11) . .
C19 O3 C22 117.98(14) . .
C2 O4 C1 118.36(15) . .
C17 O2 Fe01 133.14(11) . .
C15 N2 C14 120.50(15) . .
C15 N2 Fe01 125.64(11) . .
C14 N2 Fe01 113.76(11) . .
C8 N1 C9 120.26(14) . .
C8 N1 Fe01 126.02(12) . .
C9 N1 Fe01 113.68(11) . .
N2 C15 C16 125.54(16) . .
N2 C15 H15 117.2 . .
C16 C15 H15 117.2 . .
C13 C14 C9 119.66(16) . .
C13 C14 N2 126.06(16) . .
C9 C14 N2 114.28(15) . .
C8 C5 C6 123.29(15) . .
C8 C5 C4 119.06(16) . .
C6 C5 C4 117.60(16) . .
C3 C4 C5 122.73(17) . .
C3 C4 H4 118.6 . .
C5 C4 H4 118.6 . .
O1 C6 C7 118.63(15) . .
O1 C6 C5 121.97(16) . .
C7 C6 C5 119.39(15) . .
N1 C8 C5 126.33(15) . .
N1 C8 H8 116.8 . .
C5 C8 H8 116.8 . .
O3 C19 C18 114.98(15) . .
O3 C19 C20 124.28(16) . .
C18 C19 C20 120.73(16) . .
C21 C16 C17 118.33(15) . .
C21 C16 C15 118.69(15) . .
C17 C16 C15 122.98(16) . .
C21 C20 C19 118.27(16) . .
C21 C20 H20 120.9 . .
C19 C20 H20 120.9 . .
C12 C13 C14 119.84(18) . .
C12 C13 H13 120.1 . .
C14 C13 H13 120.1 . .
C19 C18 C17 121.16(16) . .
C19 C18 H18 119.4 . .
C17 C18 H18 119.4 . .
C10 C9 C14 119.24(16) . .
C10 C9 N1 125.51(17) . .
C14 C9 N1 115.25(15) . .
C4 C3 C2 119.03(16) . .
C4 C3 H3 120.5 . .
C2 C3 H3 120.5 . .
C11 C10 C9 120.40(18) . .
C11 C10 H10 119.8 . .
C9 C10 H10 119.8 . .
O4 C2 C7 123.98(18) . .
O4 C2 C3 115.45(16) . .
C7 C2 C3 120.56(17) . .
O2 C17 C18 119.07(15) . .
O2 C17 C16 122.12(15) . .
C18 C17 C16 118.80(15) . .
C20 C21 C16 122.69(16) . .
C20 C21 H21 118.7 . .
C16 C21 H21 118.7 . .
C2 C7 C6 120.55(17) . .
C2 C7 H7 119.7 . .
C6 C7 H7 119.7 . .
C10 C11 C12 120.00(16) . .
C10 C11 H11 120.0 . .
C12 C11 H11 120.0 . .
O3 C22 H22A 109.5 . .
O3 C22 H22B 109.5 . .
H22A C22 H22B 109.5 . .
O3 C22 H22C 109.5 . .
H22A C22 H22C 109.5 . .
H22B C22 H22C 109.5 . .
C13 C12 C11 120.77(17) . .
C13 C12 H12 119.6 . .
C11 C12 H12 119.6 . .
O4 C1 H1A 109.5 . .
O4 C1 H1B 109.5 . .
H1A C1 H1B 109.5 . .
O4 C1 H1C 109.5 . .
H1A C1 H1C 109.5 . .
H1B C1 H1C 109.5 . .

loop_
_geom_bond_atom_site_label_1
_geom_bond_atom_site_label_2
_geom_bond_distance
_geom_bond_site_symmetry_2
Fe01 O2 1.8945(12) .
Fe01 O1 1.8993(12) .
Fe01 N1 2.0921(14) .
Fe01 N2 2.1099(14) .
Fe01 Cl1 2.2405(5) .
O1 C6 1.311(2) .
O3 C19 1.360(2) .
O3 C22 1.431(2) .
O4 C2 1.355(2) .
O4 C1 1.424(3) .
O2 C17 1.319(2) .
N2 C15 1.299(2) .
N2 C14 1.423(2) .
N1 C8 1.307(2) .
N1 C9 1.413(2) .
C15 C16 1.431(2) .
C15 H15 0.9300 .
C14 C13 1.385(3) .
C14 C9 1.410(2) .
C5 C8 1.404(3) .
C5 C6 1.424(2) .
C5 C4 1.422(2) .
C4 C3 1.355(3) .
C4 H4 0.9300 .
C6 C7 1.399(2) .
C8 H8 0.9300 .
C19 C18 1.389(2) .
C19 C20 1.402(3) .
C16 C21 1.402(2) .
C16 C17 1.428(2) .
C20 C21 1.375(3) .
C20 H20 0.9300 .
C13 C12 1.383(3) .
C13 H13 0.9300 .
C18 C17 1.389(2) .
C18 H18 0.9300 .
C9 C10 1.398(2) .
C3 C2 1.404(3) .
C3 H3 0.9300 .
C10 C11 1.369(3) .
C10 H10 0.9300 .
C2 C7 1.390(2) .
C21 H21 0.9300 .
C7 H7 0.9300 .
C11 C12 1.387(3) .
C11 H11 0.9300 .
C22 H22A 0.9600 .
C22 H22B 0.9600 .
C22 H22C 0.9600 .
C12 H12 0.9300 .
C1 H1A 0.9600 .
C1 H1B 0.9600 .
C1 H1C 0.9600 .
